data_4079798
loop_
_publ_author_name
'Pushkarevsky, Nikolay A.'
'Konchenko, Sergey N.'
'Virovets, Alexander V.'
'Scheer, Manfred'

_publ_section_title
;
 Transformation of a Phosphorus-Bound Cp* Moiety in the Coordination
 Sphere of Manganese Carbonyl Complexes
;
_journal_issue 3
_journal_name_full Organometallics
_journal_page_first 770
_journal_paper_doi 10.1021/om300808t
_journal_volume 32
_journal_year 2013
_chemical_formula_sum 'C35 H48 K Mn2 O16 P'
_chemical_formula_weight 904.68
_chemical_name_systematic
;
 ?
;
_space_group_IT_number 2
_symmetry_cell_setting triclinic
_symmetry_space_group_name_Hall '-P 1'
_symmetry_space_group_name_H-M 'P -1'
_atom_sites_solution_hydrogens geom
_atom_sites_solution_primary direct
_atom_sites_solution_secondary difmap
_audit_creation_method SHELXL-97
_cell_angle_alpha 84.311(4)
_cell_angle_beta 87.867(4)
_cell_angle_gamma 77.529(4)
_cell_formula_units_Z 2
_cell_length_a 10.4183(15)
_cell_length_b 12.9358(19)
_cell_length_c 16.234(3)
_cell_measurement_reflns_used 2791
_cell_measurement_temperature 100(2)
_cell_measurement_theta_max 25.8697
_cell_measurement_theta_min 2.7024
_cell_volume 2125.4(6)
_computing_cell_refinement 'Apex2 V.1.27 (Bruker, 2005)'
_computing_data_collection 'Apex2 V.1.27 (Bruker, 2005)'
_computing_data_reduction 'Apex2 V.1.27 (Bruker, 2005)'
_computing_molecular_graphics 'SHELXTL V6.22 (Bruker, 2000-2005)'
_computing_publication_material 'local programs'
_computing_structure_refinement 'SHELXL-97 (Sheldrick, 1997)'
_computing_structure_solution 'SHELXS-97 (Sheldrick, 1990)'
_diffrn_ambient_temperature 100(2)
_diffrn_detector_area_resol_mean 25
_diffrn_measured_fraction_theta_full 0.971
_diffrn_measured_fraction_theta_max 0.971
_diffrn_measurement_device_type 'Bruker ApexII Duo detector'
_diffrn_measurement_method 'combined omega- and phi-scans'
_diffrn_radiation_monochromator graphite
_diffrn_radiation_source 'fine-focus sealed tube'
_diffrn_radiation_type MoK\a
_diffrn_radiation_wavelength 0.71073
_diffrn_reflns_av_R_equivalents 0.0364
_diffrn_reflns_av_sigmaI/netI 0.0699
_diffrn_reflns_limit_h_max 11
_diffrn_reflns_limit_h_min -12
_diffrn_reflns_limit_k_max 15
_diffrn_reflns_limit_k_min -15
_diffrn_reflns_limit_l_max 19
_diffrn_reflns_limit_l_min -16
_diffrn_reflns_number 11567
_diffrn_reflns_theta_full 25.00
_diffrn_reflns_theta_max 25.00
_diffrn_reflns_theta_min 1.96
_exptl_absorpt_coefficient_mu 0.795
_exptl_absorpt_correction_T_max 0.7454
_exptl_absorpt_correction_T_min 0.6871
_exptl_absorpt_correction_type empirical
_exptl_absorpt_process_details 'based on intensities (SADABS, Bruker, 2005)'
_exptl_crystal_colour orange
_exptl_crystal_density_diffrn 1.414
_exptl_crystal_density_meas ?
_exptl_crystal_density_method 'not measured'
_exptl_crystal_description block
_exptl_crystal_F_000 940
_exptl_crystal_size_max 0.37
_exptl_crystal_size_mid 0.28
_exptl_crystal_size_min 0.20
_refine_diff_density_max 0.834
_refine_diff_density_min -0.521
_refine_diff_density_rms 0.080
_refine_ls_extinction_method none
_refine_ls_goodness_of_fit_ref 1.063
_refine_ls_hydrogen_treatment constr
_refine_ls_matrix_type full
_refine_ls_number_parameters 606
_refine_ls_number_reflns 7277
_refine_ls_number_restraints 30
_refine_ls_restrained_S_all 1.066
_refine_ls_R_factor_all 0.1061
_refine_ls_R_factor_gt 0.0655
_refine_ls_shift/su_max 0.000
_refine_ls_shift/su_mean 0.000
_refine_ls_structure_factor_coef Fsqd
_refine_ls_weighting_details 'calc w=1/[\s^2^(Fo^2^)+(0.0499P)^2^+5.9363P] where P=(Fo^2^+2Fc^2^)/3'
_refine_ls_weighting_scheme calc
_refine_ls_wR_factor_gt 0.1406
_refine_ls_wR_factor_ref 0.1594
_reflns_number_gt 4903
_reflns_number_total 7277
_reflns_threshold_expression >2sigma(I)
_cod_data_source_file om300808t_si_002.cif
_cod_data_source_block np454-3
_cod_depositor_comments
;
The following automatic conversions were performed:

'_exptl_crystal_density_meas' value 'none' was changed to '?' - the
value is perceived as not measured.

Automatic conversion script
Id: cif_fix_values 3008 2015-01-20 13:52:24Z robertas 
;
_cod_original_cell_volume 2125.5(5)
_cod_original_sg_symbol_H-M P-1
_cod_database_code 4079798

loop_
_symmetry_equiv_pos_as_xyz
'x, y, z'
'-x, -y, -z'

loop_
_atom_site_label
_atom_site_type_symbol
_atom_site_fract_x
_atom_site_fract_y
_atom_site_fract_z
_atom_site_U_iso_or_equiv
_atom_site_adp_type
_atom_site_occupancy
_atom_site_symmetry_multiplicity
_atom_site_calc_flag
_atom_site_refinement_flags
_atom_site_disorder_assembly
_atom_site_disorder_group
Mn1 Mn -0.10642(7) 0.67598(7) 0.26024(5) 0.0357(2) Uani 1 1 d . A .
Mn2 Mn -0.14398(9) 0.89937(8) 0.27150(5) 0.0414(3) Uani 1 1 d . A .
P1 P 0.03018(14) 0.76694(15) 0.30775(9) 0.0472(5) Uani 1 1 d . . .
C1A C 0.1131(13) 0.7702(14) 0.4104(8) 0.022(3) Uani 0.50 1 d PU A 1
C2A C 0.2300(15) 0.8165(10) 0.3700(9) 0.034(3) Uani 0.50 1 d P A 1
C3A C 0.3463(12) 0.7139(15) 0.3836(8) 0.045(3) Uani 0.50 1 d PU A 1
C4A C 0.2993(14) 0.6352(9) 0.4185(7) 0.046(3) Uani 0.50 1 d PU A 1
C5A C 0.1716(16) 0.6571(15) 0.4428(10) 0.059(4) Uani 0.50 1 d PU A 1
C11A C 0.0367(15) 0.8445(12) 0.4823(10) 0.043(4) Uani 0.50 1 d PU A 1
C12A C 0.2462(17) 0.9238(12) 0.3867(8) 0.068(5) Uani 0.50 1 d P A 1
C13A C 0.4725(13) 0.729(2) 0.3490(10) 0.112(9) Uani 0.50 1 d P A 1
C14A C 0.391(2) 0.5266(14) 0.4396(11) 0.116(8) Uani 0.50 1 d P A 1
C15A C 0.0908(18) 0.5982(14) 0.4921(11) 0.074(5) Uani 0.50 1 d P A 1
C6A C 0.1780(11) 0.8192(10) 0.2791(7) 0.039(3) Uani 0.50 1 d P A 1
O1A O 0.2297(8) 0.8387(7) 0.2123(5) 0.047(2) Uani 0.50 1 d P A 1
C1B C 0.1451(13) 0.7053(14) 0.4014(9) 0.034(3) Uani 0.50 1 d P A 2
C2B C 0.2786(15) 0.7062(10) 0.3483(8) 0.049(4) Uani 0.50 1 d P A 2
C3B C 0.3198(15) 0.8009(12) 0.3723(8) 0.041(3) Uani 0.50 1 d P A 2
C4B C 0.2265(12) 0.8484(12) 0.4226(10) 0.047(3) Uani 0.50 1 d P A 2
C5B C 0.1278(15) 0.7956(12) 0.4495(11) 0.045(4) Uani 0.50 1 d P A 2
C11B C 0.142(2) 0.584(2) 0.4399(13) 0.108(10) Uani 0.50 1 d P A 2
C12B C 0.3942(18) 0.6061(11) 0.3536(10) 0.076(5) Uani 0.50 1 d P A 2
C13B C 0.4313(15) 0.8413(13) 0.3320(11) 0.078(5) Uani 0.50 1 d P A 2
C14B C 0.2374(17) 0.9551(11) 0.4588(10) 0.071(4) Uani 0.50 1 d P A 2
C15B C 0.036(2) 0.801(2) 0.5107(13) 0.113(10) Uani 0.50 1 d P A 2
C6B C 0.2062(13) 0.7338(11) 0.2598(8) 0.048(3) Uani 0.50 1 d P A 2
O1B O 0.2581(8) 0.7383(8) 0.1924(6) 0.058(2) Uani 0.50 1 d P A 2
C11 C -0.1799(5) 0.6600(5) 0.3635(4) 0.0474(16) Uani 1 1 d . . .
C12 C -0.0302(5) 0.6892(4) 0.1574(4) 0.0372(14) Uani 1 1 d . . .
C13 C -0.2630(6) 0.6896(5) 0.2135(4) 0.0487(17) Uani 1 1 d . . .
C14 C -0.0362(6) 0.5368(6) 0.2705(4) 0.0480(16) Uani 1 1 d . . .
C21 C -0.2274(6) 0.8847(6) 0.3725(4) 0.0535(18) Uani 1 1 d . . .
C22 C -0.0664(6) 0.9152(5) 0.1681(4) 0.0453(15) Uani 1 1 d . . .
C23 C -0.3042(7) 0.9497(5) 0.2273(3) 0.0442(15) Uani 1 1 d . . .
C24 C -0.1006(6) 1.0152(6) 0.2992(4) 0.0531(18) Uani 1 1 d . . .
O11 O -0.2278(4) 0.6450(4) 0.4274(3) 0.0681(14) Uani 1 1 d . A .
O12 O 0.0157(4) 0.6918(3) 0.0919(3) 0.0539(12) Uani 1 1 d . A .
O13 O -0.3644(4) 0.6976(5) 0.1834(3) 0.0714(16) Uani 1 1 d . A .
O14 O 0.0079(5) 0.4464(4) 0.2774(3) 0.0680(14) Uani 1 1 d . A .
O21 O -0.2851(5) 0.8843(5) 0.4343(3) 0.0752(16) Uani 1 1 d . A .
O22 O -0.0233(5) 0.9321(3) 0.1035(3) 0.0627(14) Uani 1 1 d . A .
O23 O -0.4071(5) 0.9871(4) 0.2004(3) 0.0537(11) Uani 1 1 d . A .
O24 O -0.0712(5) 1.0925(4) 0.3182(3) 0.0624(13) Uani 1 1 d . A .
K1 K 0.49761(10) 0.22553(9) 0.17890(7) 0.0279(3) Uani 1 1 d . . .
O1 O 0.2845(3) 0.1516(3) 0.1293(2) 0.0325(9) Uani 1 1 d . . .
O2 O 0.5066(3) 0.1462(3) 0.0245(2) 0.0309(8) Uani 1 1 d . . .
O3 O 0.7047(3) 0.2520(3) 0.0687(2) 0.0314(8) Uani 1 1 d . . .
O4 O 0.7242(3) 0.2730(3) 0.2367(2) 0.0374(9) Uani 1 1 d . . .
O5 O 0.5107(3) 0.2838(3) 0.3438(2) 0.0357(9) Uani 1 1 d . . .
O6 O 0.3146(3) 0.1810(3) 0.2984(2) 0.0328(9) Uani 1 1 d . . .
C111 C 0.3100(5) 0.0865(5) 0.0623(3) 0.0382(14) Uani 1 1 d . . .
H11A H 0.2264 0.0756 0.0413 0.046 Uiso 1 1 calc R . .
H11B H 0.3648 0.0161 0.0811 0.046 Uiso 1 1 calc R . .
C112 C 0.3808(5) 0.1415(5) -0.0047(3) 0.0375(13) Uani 1 1 d . . .
H11C H 0.3913 0.1021 -0.0546 0.045 Uiso 1 1 calc R . .
H11D H 0.3294 0.2143 -0.0198 0.045 Uiso 1 1 calc R . .
C113 C 0.5773(5) 0.2045(4) -0.0343(3) 0.0334(13) Uani 1 1 d . . .
H11E H 0.5319 0.2803 -0.0410 0.040 Uiso 1 1 calc R . .
H11F H 0.5815 0.1758 -0.0889 0.040 Uiso 1 1 calc R . .
C114 C 0.7132(5) 0.1940(4) -0.0029(3) 0.0328(13) Uani 1 1 d . . .
H11G H 0.7536 0.1182 0.0119 0.039 Uiso 1 1 calc R . .
H11H H 0.7686 0.2229 -0.0463 0.039 Uiso 1 1 calc R . .
C115 C 0.8286(5) 0.2372(5) 0.1069(3) 0.0377(14) Uani 1 1 d . . .
H11I H 0.8943 0.2570 0.0661 0.045 Uiso 1 1 calc R . .
H11J H 0.8592 0.1615 0.1276 0.045 Uiso 1 1 calc R . .
C116 C 0.8147(5) 0.3052(5) 0.1771(3) 0.0398(14) Uani 1 1 d . . .
H11K H 0.9012 0.2980 0.2029 0.048 Uiso 1 1 calc R . .
H11L H 0.7827 0.3807 0.1565 0.048 Uiso 1 1 calc R . .
C117 C 0.7181(6) 0.3256(5) 0.3104(3) 0.0459(16) Uani 1 1 d . . .
H11M H 0.6759 0.4017 0.2990 0.055 Uiso 1 1 calc R . .
H11N H 0.8078 0.3205 0.3308 0.055 Uiso 1 1 calc R . .
C118 C 0.6398(5) 0.2733(5) 0.3734(3) 0.0451(16) Uani 1 1 d . . .
H11O H 0.6819 0.1971 0.3843 0.054 Uiso 1 1 calc R . .
H11P H 0.6361 0.3069 0.4259 0.054 Uiso 1 1 calc R . .
C119 C 0.4308(6) 0.2360(5) 0.4032(3) 0.0445(15) Uani 1 1 d . . .
H11Q H 0.4206 0.2731 0.4542 0.053 Uiso 1 1 calc R . .
H11R H 0.4730 0.1605 0.4177 0.053 Uiso 1 1 calc R . .
C120 C 0.2994(5) 0.2439(5) 0.3663(3) 0.0416(15) Uani 1 1 d . . .
H12A H 0.2393 0.2185 0.4085 0.050 Uiso 1 1 calc R . .
H12B H 0.2607 0.3189 0.3473 0.050 Uiso 1 1 calc R . .
C121 C 0.1911(5) 0.1824(5) 0.2629(4) 0.0438(15) Uani 1 1 d . . .
H12C H 0.1511 0.2554 0.2394 0.053 Uiso 1 1 calc R . .
H12D H 0.1304 0.1597 0.3059 0.053 Uiso 1 1 calc R . .
C122 C 0.2131(6) 0.1082(5) 0.1962(4) 0.0458(16) Uani 1 1 d . . .
H12E H 0.2637 0.0376 0.2180 0.055 Uiso 1 1 calc R . .
H12F H 0.1277 0.0994 0.1765 0.055 Uiso 1 1 calc R . .
O1E O 0.3286(5) 0.4081(3) 0.1135(3) 0.0668(14) Uani 1 1 d . . .
C1E C 0.2009(7) 0.4171(5) 0.0774(4) 0.064(2) Uani 1 1 d . . .
H1EA H 0.1328 0.4617 0.1104 0.077 Uiso 1 1 calc R . .
H1EB H 0.1804 0.3457 0.0793 0.077 Uiso 1 1 calc R . .
C2E C 0.1975(8) 0.4652(6) -0.0102(4) 0.078(3) Uani 1 1 d . . .
H2EA H 0.2711 0.4258 -0.0415 0.118 Uiso 1 1 calc R . .
H2EB H 0.2047 0.5396 -0.0115 0.118 Uiso 1 1 calc R . .
H2EC H 0.1144 0.4616 -0.0350 0.118 Uiso 1 1 calc R . .
C3E C 0.3416(13) 0.5108(7) 0.1317(9) 0.144(5) Uani 1 1 d . . .
H3EA H 0.3297 0.5612 0.0812 0.172 Uiso 1 1 calc R . .
H3EB H 0.2756 0.5386 0.1740 0.172 Uiso 1 1 calc R . .
C4E C 0.4645(12) 0.4970(8) 0.1606(9) 0.153(6) Uani 1 1 d . . .
H4EA H 0.4756 0.5627 0.1819 0.229 Uiso 1 1 calc R . .
H4EB H 0.5285 0.4791 0.1157 0.229 Uiso 1 1 calc R . .
H4EC H 0.4788 0.4391 0.2053 0.229 Uiso 1 1 calc R . .

loop_
_atom_site_aniso_label
_atom_site_aniso_U_11
_atom_site_aniso_U_22
_atom_site_aniso_U_33
_atom_site_aniso_U_23
_atom_site_aniso_U_13
_atom_site_aniso_U_12
Mn1 0.0204(4) 0.0563(6) 0.0274(5) 0.0152(4) -0.0013(3) -0.0102(4)
Mn2 0.0432(5) 0.0634(6) 0.0210(4) 0.0091(4) -0.0032(4) -0.0243(5)
P1 0.0276(8) 0.0931(14) 0.0232(8) 0.0254(8) -0.0102(6) -0.0303(8)
C1A 0.023(6) 0.031(7) 0.011(5) 0.004(6) -0.003(5) -0.005(5)
C2A 0.038(9) 0.029(7) 0.032(8) 0.009(6) 0.002(7) -0.005(6)
C3A 0.019(5) 0.092(9) 0.021(5) -0.008(6) -0.011(5) 0.001(6)
C4A 0.070(7) 0.028(5) 0.032(6) -0.014(5) 0.002(5) 0.011(5)
C5A 0.065(10) 0.053(9) 0.060(9) 0.027(8) -0.047(8) -0.019(8)
C11A 0.029(6) 0.056(7) 0.045(7) -0.014(6) 0.010(6) -0.005(6)
C12A 0.126(14) 0.066(10) 0.028(7) 0.007(7) -0.022(8) -0.060(10)
C13A 0.021(7) 0.22(2) 0.068(11) 0.048(13) 0.005(7) 0.011(11)
C14A 0.159(19) 0.080(12) 0.069(11) -0.017(9) -0.045(12) 0.073(13)
C15A 0.090(13) 0.067(11) 0.068(11) 0.040(9) -0.007(10) -0.040(9)
C6A 0.039(7) 0.037(7) 0.031(6) 0.007(5) 0.005(5) 0.004(6)
O1A 0.047(5) 0.058(6) 0.034(5) 0.008(4) 0.000(4) -0.013(4)
C1B 0.031(7) 0.029(8) 0.045(9) 0.004(8) -0.013(6) -0.013(6)
C2B 0.055(9) 0.039(7) 0.040(8) 0.005(6) 0.015(7) 0.013(7)
C3B 0.027(7) 0.050(9) 0.051(8) -0.024(7) 0.010(6) -0.015(7)
C4B 0.032(7) 0.054(9) 0.044(8) 0.015(8) -0.004(6) 0.005(6)
C5B 0.047(9) 0.050(9) 0.040(9) -0.005(7) -0.001(8) -0.011(7)
C11B 0.091(14) 0.15(2) 0.095(15) 0.103(16) -0.069(12) -0.102(15)
C12B 0.114(14) 0.040(8) 0.066(10) -0.006(7) 0.004(10) -0.002(9)
C13B 0.050(9) 0.076(11) 0.112(14) 0.016(10) 0.010(9) -0.036(8)
C14B 0.101(13) 0.043(8) 0.070(11) -0.009(7) -0.015(9) -0.013(8)
C15B 0.069(13) 0.16(2) 0.076(14) 0.063(14) 0.020(10) 0.015(14)
C6B 0.051(8) 0.057(9) 0.039(7) 0.000(6) 0.019(6) -0.022(7)
O1B 0.041(5) 0.078(7) 0.053(6) -0.005(5) -0.001(4) -0.010(5)
C11 0.031(3) 0.072(5) 0.039(4) 0.017(3) 0.000(3) -0.020(3)
C12 0.028(3) 0.034(3) 0.047(4) 0.009(3) 0.000(3) -0.007(2)
C13 0.031(3) 0.082(5) 0.032(3) 0.012(3) 0.001(3) -0.018(3)
C14 0.041(4) 0.061(5) 0.041(4) 0.015(3) 0.005(3) -0.017(3)
C21 0.045(4) 0.082(5) 0.037(4) 0.011(3) -0.004(3) -0.028(4)
C22 0.061(4) 0.042(4) 0.032(3) 0.006(3) -0.002(3) -0.012(3)
C23 0.063(4) 0.047(4) 0.026(3) -0.002(3) -0.002(3) -0.019(3)
C24 0.052(4) 0.088(5) 0.027(3) 0.001(3) 0.006(3) -0.036(4)
O11 0.058(3) 0.114(4) 0.036(3) 0.017(3) 0.008(2) -0.039(3)
O12 0.063(3) 0.055(3) 0.041(3) 0.004(2) 0.025(2) -0.012(2)
O13 0.038(3) 0.139(5) 0.038(3) 0.009(3) -0.010(2) -0.027(3)
O14 0.073(3) 0.047(3) 0.077(4) 0.015(3) 0.010(3) -0.007(3)
O21 0.062(3) 0.130(5) 0.034(3) 0.013(3) 0.011(2) -0.033(3)
O22 0.104(4) 0.047(3) 0.031(2) 0.011(2) 0.019(2) -0.012(3)
O23 0.059(3) 0.059(3) 0.042(3) -0.005(2) -0.014(2) -0.006(2)
O24 0.059(3) 0.084(4) 0.054(3) -0.012(3) 0.011(2) -0.037(3)
K1 0.0241(6) 0.0363(7) 0.0248(6) 0.0003(5) 0.0020(4) -0.0115(5)
O1 0.031(2) 0.031(2) 0.038(2) -0.0034(17) 0.0064(16) -0.0131(16)
O2 0.0311(19) 0.035(2) 0.0275(19) 0.0002(16) 0.0011(15) -0.0115(16)
O3 0.0271(19) 0.038(2) 0.029(2) -0.0006(16) 0.0000(15) -0.0085(17)
O4 0.029(2) 0.060(3) 0.028(2) -0.0022(18) 0.0008(16) -0.0202(19)
O5 0.029(2) 0.053(2) 0.0259(19) -0.0021(17) 0.0021(16) -0.0118(18)
O6 0.0264(19) 0.040(2) 0.031(2) 0.0007(17) 0.0047(16) -0.0082(17)
C111 0.032(3) 0.043(3) 0.045(3) -0.014(3) 0.001(3) -0.014(3)
C112 0.033(3) 0.051(4) 0.032(3) -0.010(3) -0.002(2) -0.011(3)
C113 0.037(3) 0.039(3) 0.023(3) 0.004(2) 0.001(2) -0.008(3)
C114 0.030(3) 0.032(3) 0.034(3) -0.001(2) 0.008(2) -0.005(2)
C115 0.019(3) 0.055(4) 0.035(3) 0.011(3) 0.000(2) -0.007(3)
C116 0.034(3) 0.060(4) 0.031(3) 0.001(3) 0.001(2) -0.025(3)
C117 0.036(3) 0.080(5) 0.030(3) -0.014(3) -0.006(3) -0.026(3)
C118 0.034(3) 0.078(5) 0.026(3) -0.011(3) -0.005(2) -0.014(3)
C119 0.045(4) 0.066(4) 0.026(3) -0.004(3) 0.005(3) -0.020(3)
C120 0.035(3) 0.060(4) 0.031(3) -0.009(3) 0.010(3) -0.013(3)
C121 0.028(3) 0.064(4) 0.042(3) -0.005(3) 0.010(3) -0.018(3)
C122 0.040(3) 0.056(4) 0.048(4) -0.002(3) 0.008(3) -0.026(3)
O1E 0.086(4) 0.032(3) 0.080(4) 0.009(2) -0.013(3) -0.011(2)
C1E 0.067(5) 0.048(4) 0.063(5) 0.013(3) 0.007(4) 0.008(4)
C2E 0.091(6) 0.061(5) 0.063(5) 0.013(4) 0.021(4) 0.016(4)
C3E 0.155(11) 0.062(6) 0.222(14) 0.044(7) -0.088(10) -0.054(7)
C4E 0.130(10) 0.074(7) 0.260(17) 0.049(8) -0.074(11) -0.051(7)

loop_
_atom_type_symbol
_atom_type_description
_atom_type_scat_dispersion_real
_atom_type_scat_dispersion_imag
_atom_type_scat_source
C C 0.0033 0.0016 'International Tables Vol C Tables 4.2.6.8 and 6.1.1.4'
H H 0.0000 0.0000 'International Tables Vol C Tables 4.2.6.8 and 6.1.1.4'
K K 0.2009 0.2494 'International Tables Vol C Tables 4.2.6.8 and 6.1.1.4'
Mn Mn 0.3368 0.7283 'International Tables Vol C Tables 4.2.6.8 and 6.1.1.4'
O O 0.0106 0.0060 'International Tables Vol C Tables 4.2.6.8 and 6.1.1.4'
P P 0.1023 0.0942 'International Tables Vol C Tables 4.2.6.8 and 6.1.1.4'

loop_
_geom_angle_atom_site_label_1
_geom_angle_atom_site_label_2
_geom_angle_atom_site_label_3
_geom_angle
P1 Mn1 Mn2 50.99(5)
C11 Mn1 Mn2 90.1(2)
C11 Mn1 P1 90.7(2)
C11 Mn1 C12 178.7(3)
C12 Mn1 Mn2 90.96(18)
C12 Mn1 P1 89.30(19)
C13 Mn1 Mn2 92.7(2)
C13 Mn1 P1 143.6(2)
C13 Mn1 C11 90.9(3)
C13 Mn1 C12 89.9(2)
C14 Mn1 Mn2 161.5(2)
C14 Mn1 P1 110.6(2)
C14 Mn1 C11 88.3(3)
C14 Mn1 C12 90.4(2)
C14 Mn1 C13 105.7(3)
P1 Mn2 Mn1 50.16(5)
C21 Mn2 Mn1 90.0(2)
C21 Mn2 P1 93.3(2)
C21 Mn2 C22 177.8(3)
C22 Mn2 Mn1 90.10(19)
C22 Mn2 P1 88.49(19)
C23 Mn2 Mn1 102.5(2)
C23 Mn2 P1 152.6(2)
C23 Mn2 C21 87.6(3)
C23 Mn2 C22 90.2(3)
C24 Mn2 Mn1 154.8(2)
C24 Mn2 P1 104.7(2)
C24 Mn2 C21 89.9(3)
C24 Mn2 C22 91.0(3)
C24 Mn2 C23 102.6(3)
Mn1 P1 Mn2 78.86(6)
C1A P1 Mn1 136.6(4)
C1A P1 Mn2 117.9(5)
C1A P1 C1B 25.5(4)
C1A P1 C6B 86.6(6)
C6A P1 Mn1 142.2(4)
C6A P1 Mn2 106.5(4)
C6A P1 C1A 74.9(5)
C6A P1 C1B 78.6(5)
C6A P1 C6B 35.4(5)
C1B P1 Mn1 120.5(4)
C1B P1 Mn2 142.0(5)
C6B P1 Mn1 113.5(4)
C6B P1 Mn2 130.5(4)
C6B P1 C1B 74.9(5)
C2A C1A P1 94.9(8)
C2A C1A C11A 111.1(14)
C5A C1A P1 107.9(12)
C5A C1A C2A 106.0(13)
C5A C1A C11A 113.8(11)
C11A C1A P1 120.8(9)
C1A C2A C3A 99.8(10)
C1A C2A C6A 92.9(10)
C12A C2A C1A 120.5(15)
C12A C2A C3A 121.9(14)
C12A C2A C6A 110.4(10)
C6A C2A C3A 107.0(11)
C4A C3A C2A 109.3(11)
C4A C3A C13A 136.4(17)
C13A C3A C2A 114.1(16)
C3A C4A C5A 116.8(13)
C3A C4A C14A 120.2(16)
C5A C4A C14A 122.6(16)
C4A C5A C1A 107.7(15)
C4A C5A C15A 133.5(16)
C15A C5A C1A 118.7(14)
C2A C6A P1 97.2(8)
O1A C6A P1 132.3(10)
O1A C6A C2A 130.0(12)
C2B C1B P1 94.0(9)
C2B C1B C11B 110.1(14)
C5B C1B P1 100.4(13)
C5B C1B C2B 105.3(11)
C5B C1B C11B 124.5(15)
C11B C1B P1 117.9(9)
C1B C2B C6B 94.7(11)
C3B C2B C1B 103.3(10)
C3B C2B C12B 111.9(15)
C3B C2B C6B 109.8(11)
C12B C2B C1B 120.4(12)
C12B C2B C6B 114.9(11)
C2B C3B C13B 123.0(12)
C4B C3B C2B 107.0(13)
C4B C3B C13B 129.0(14)
C3B C4B C5B 118.1(16)
C3B C4B C14B 120.6(13)
C5B C4B C14B 120.9(15)
C4B C5B C1B 105.6(14)
C15B C5B C1B 116.5(18)
C15B C5B C4B 137(2)
C2B C6B P1 94.6(7)
O1B C6B P1 138.2(11)
O1B C6B C2B 126.9(12)
O11 C11 Mn1 176.3(6)
O12 C12 Mn1 175.9(5)
O13 C13 Mn1 179.5(6)
O14 C14 Mn1 179.2(6)
O21 C21 Mn2 174.2(7)
O22 C22 Mn2 175.3(5)
O23 C23 Mn2 176.5(6)
O24 C24 Mn2 179.5(7)
O1 K1 O2 60.72(10)
O1 K1 O3 121.42(11)
O1 K1 O4 172.66(11)
O1 K1 O6 61.70(11)
O2 K1 O3 61.39(10)
O4 K1 O2 118.75(11)
O4 K1 O3 59.81(10)
O6 K1 O2 120.28(11)
O6 K1 O3 173.20(11)
O6 K1 O4 116.24(11)
O1E K1 O1 76.51(13)
O1E K1 O2 88.58(13)
O1E K1 O3 94.02(13)
O1E K1 O4 110.81(14)
O1E K1 O6 92.63(13)
C111 O1 K1 115.4(3)
C111 O1 C122 112.9(4)
C122 O1 K1 113.9(3)
C112 O2 K1 113.7(3)
C112 O2 C113 112.3(4)
C113 O2 K1 110.0(3)
C114 O3 K1 114.4(3)
C115 O3 K1 114.2(3)
C115 O3 C114 111.7(4)
C116 O4 K1 117.7(3)
C116 O4 C117 112.4(4)
C117 O4 K1 119.7(3)
C118 O5 C119 111.2(4)
C120 O6 K1 114.9(3)
C120 O6 C121 111.4(4)
C121 O6 K1 111.7(3)
O1 C111 H11A 110.1
O1 C111 H11B 110.1
O1 C111 C112 108.0(4)
H11A C111 H11B 108.4
C112 C111 H11A 110.1
C112 C111 H11B 110.1
O2 C112 C111 108.9(4)
O2 C112 H11C 109.9
O2 C112 H11D 109.9
C111 C112 H11C 109.9
C111 C112 H11D 109.9
H11C C112 H11D 108.3
O2 C113 H11E 110.0
O2 C113 H11F 110.0
O2 C113 C114 108.3(4)
H11E C113 H11F 108.4
C114 C113 H11E 110.0
C114 C113 H11F 110.0
O3 C114 C113 108.5(4)
O3 C114 H11G 110.0
O3 C114 H11H 110.0
C113 C114 H11G 110.0
C113 C114 H11H 110.0
H11G C114 H11H 108.4
O3 C115 H11I 109.9
O3 C115 H11J 109.9
O3 C115 C116 108.9(4)
H11I C115 H11J 108.3
C116 C115 H11I 109.9
C116 C115 H11J 109.9
O4 C116 C115 109.2(4)
O4 C116 H11K 109.8
O4 C116 H11L 109.8
C115 C116 H11K 109.8
C115 C116 H11L 109.8
H11K C116 H11L 108.3
O4 C117 H11M 110.1
O4 C117 H11N 110.1
O4 C117 C118 108.0(5)
H11M C117 H11N 108.4
C118 C117 H11M 110.1
C118 C117 H11N 110.1
O5 C118 C117 109.2(5)
O5 C118 H11O 109.8
O5 C118 H11P 109.8
C117 C118 H11O 109.8
C117 C118 H11P 109.8
H11O C118 H11P 108.3
O5 C119 H11Q 110.0
O5 C119 H11R 110.0
O5 C119 C120 108.6(4)
H11Q C119 H11R 108.4
C120 C119 H11Q 110.0
C120 C119 H11R 110.0
O6 C120 C119 109.1(4)
O6 C120 H12A 109.9
O6 C120 H12B 109.9
C119 C120 H12A 109.9
C119 C120 H12B 109.9
H12A C120 H12B 108.3
O6 C121 H12C 110.0
O6 C121 H12D 110.0
O6 C121 C122 108.5(4)
H12C C121 H12D 108.4
C122 C121 H12C 110.0
C122 C121 H12D 110.0
O1 C122 C121 108.7(5)
O1 C122 H12E 110.0
O1 C122 H12F 110.0
C121 C122 H12E 110.0
C121 C122 H12F 110.0
H12E C122 H12F 108.3
C1E O1E K1 127.8(4)
C3E O1E K1 121.4(5)
C3E O1E C1E 108.9(6)
O1E C1E H1EA 109.3
O1E C1E H1EB 109.3
O1E C1E C2E 111.5(6)
H1EA C1E H1EB 108.0
C2E C1E H1EA 109.3
C2E C1E H1EB 109.3
C1E C2E H2EA 109.5
C1E C2E H2EB 109.5
C1E C2E H2EC 109.5
H2EA C2E H2EB 109.5
H2EA C2E H2EC 109.5
H2EB C2E H2EC 109.5
O1E C3E H3EA 110.7
O1E C3E H3EB 110.7
H3EA C3E H3EB 108.8
C4E C3E O1E 105.4(9)
C4E C3E H3EA 110.7
C4E C3E H3EB 110.7
C3E C4E H4EA 109.5
C3E C4E H4EB 109.5
C3E C4E H4EC 109.5
H4EA C4E H4EB 109.5
H4EA C4E H4EC 109.5
H4EB C4E H4EC 109.5

loop_
_geom_bond_atom_site_label_1
_geom_bond_atom_site_label_2
_geom_bond_distance
Mn1 Mn2 2.8545(14)
Mn1 P1 2.2337(19)
Mn1 C11 1.828(6)
Mn1 C12 1.830(6)
Mn1 C13 1.792(6)
Mn1 C14 1.784(7)
Mn2 P1 2.2606(19)
Mn2 C21 1.839(6)
Mn2 C22 1.848(6)
Mn2 C23 1.803(7)
Mn2 C24 1.758(8)
P1 C1A 1.913(14)
P1 C6A 1.838(12)
P1 C1B 1.966(16)
P1 C6B 1.942(12)
C1A C2A 1.565(19)
C1A C5A 1.509(19)
C1A C11A 1.66(2)
C2A C3A 1.595(19)
C2A C12A 1.486(19)
C2A C6A 1.585(18)
C3A C4A 1.30(2)
C3A C13A 1.46(2)
C4A C5A 1.35(2)
C4A C14A 1.533(18)
C5A C15A 1.43(2)
C6A O1A 1.221(12)
C1B C2B 1.610(17)
C1B C5B 1.44(2)
C1B C11B 1.64(2)
C2B C3B 1.47(2)
C2B C12B 1.564(19)
C2B C6B 1.62(2)
C3B C4B 1.331(19)
C3B C13B 1.480(18)
C4B C5B 1.39(2)
C4B C14B 1.58(2)
C5B C15B 1.35(2)
C6B O1B 1.204(13)
C11 O11 1.152(6)
C12 O12 1.151(6)
C13 O13 1.160(7)
C14 O14 1.156(7)
C21 O21 1.151(7)
C22 O22 1.146(6)
C23 O23 1.159(7)
C24 O24 1.179(8)
K1 O1 2.774(4)
K1 O2 2.793(4)
K1 O3 2.808(3)
K1 O4 2.781(4)
K1 O6 2.777(3)
K1 O1E 2.766(5)
O1 C111 1.423(6)
O1 C122 1.430(6)
O2 C112 1.425(6)
O2 C113 1.437(6)
O3 C114 1.434(6)
O3 C115 1.421(6)
O4 C116 1.421(6)
O4 C117 1.427(6)
O5 C118 1.420(6)
O5 C119 1.431(6)
O6 C120 1.418(6)
O6 C121 1.425(6)
C111 H11A 0.9900
C111 H11B 0.9900
C111 C112 1.499(7)
C112 H11C 0.9900
C112 H11D 0.9900
C113 H11E 0.9900
C113 H11F 0.9900
C113 C114 1.497(7)
C114 H11G 0.9900
C114 H11H 0.9900
C115 H11I 0.9900
C115 H11J 0.9900
C115 C116 1.492(8)
C116 H11K 0.9900
C116 H11L 0.9900
C117 H11M 0.9900
C117 H11N 0.9900
C117 C118 1.486(8)
C118 H11O 0.9900
C118 H11P 0.9900
C119 H11Q 0.9900
C119 H11R 0.9900
C119 C120 1.494(8)
C120 H12A 0.9900
C120 H12B 0.9900
C121 H12C 0.9900
C121 H12D 0.9900
C121 C122 1.497(8)
C122 H12E 0.9900
C122 H12F 0.9900
O1E C1E 1.451(9)
O1E C3E 1.424(10)
C1E H1EA 0.9900
C1E H1EB 0.9900
C1E C2E 1.493(9)
C2E H2EA 0.9800
C2E H2EB 0.9800
C2E H2EC 0.9800
C3E H3EA 0.9900
C3E H3EB 0.9900
C3E C4E 1.350(13)
C4E H4EA 0.9800
C4E H4EB 0.9800
C4E H4EC 0.9800
